data_7247952
loop_
_publ_author_name
'Fu, Jinqiu'
'Cai, Mengyang'
'Shi, Yuzhong'
'Hou, Yihang'
'Guo, Rongxi'
'Wang, Chiyi'
'Zhao, Jingjing'
'Zhuang, Wei'
'Ying, Hanjie'
'Yang, Pengpeng'
'Zhang, Keke'

_publ_section_title
;
 Discovery and exploration of new solid forms of dipeptide:
 l-alanyl-l-glutamine
;
_journal_issue 7
_journal_name_full CrystEngComm
_journal_page_first 943
_journal_page_last 950
_journal_paper_doi 10.1039/D3CE00957B
_journal_volume 26
_journal_year 2024
_chemical_absolute_configuration ad
_chemical_formula_moiety 'C8 H15 N3 O4'
_chemical_formula_sum 'C8 H15 N3 O4'
_chemical_formula_weight 217.23
_space_group_crystal_system monoclinic
_space_group_IT_number 4
_space_group_name_Hall 'P 2yb'
_space_group_name_H-M_alt 'P 1 21 1'
_atom_sites_solution_hydrogens mixed
_atom_sites_solution_primary iterative
_audit_creation_date 2023-06-06
_audit_creation_method
;
Olex2 1.2
(compiled 2018.05.29 svn.r3508 for OlexSys, GUI svn.r5506)
;
_audit_update_record
;
2023-11-10 deposited with the CCDC.	2024-01-03 downloaded from the CCDC.
;
_cell_angle_alpha 90
_cell_angle_beta 106.890(4)
_cell_angle_gamma 90
_cell_formula_units_Z 4
_cell_length_a 5.0351(2)
_cell_length_b 25.7114(10)
_cell_length_c 8.6670(3)
_cell_measurement_reflns_used 3246
_cell_measurement_temperature 293(2)
_cell_measurement_theta_max 69.9230
_cell_measurement_theta_min 5.5760
_cell_volume 1073.63(7)
_computing_cell_refinement 'CrysAlisPro 1.171.42.81a (Rigaku OD, 2023)'
_computing_data_collection 'CrysAlisPro 1.171.42.81a (Rigaku OD, 2023)'
_computing_data_reduction 'CrysAlisPro 1.171.42.81a (Rigaku OD, 2023)'
_computing_molecular_graphics 'Olex2 (Dolomanov et al., 2009)'
_computing_publication_material 'Olex2 (Dolomanov et al., 2009)'
_computing_structure_refinement 'ShelXL (Sheldrick, 2015)'
_computing_structure_solution 'olex2.solve (Bourhis et al., 2015)'
_diffrn_ambient_temperature 293(2)
_diffrn_detector 'CCD plate'
_diffrn_detector_area_resol_mean 16.2312
_diffrn_detector_type Eos
_diffrn_measured_fraction_theta_full 0.998
_diffrn_measured_fraction_theta_max 0.989
_diffrn_measurement_details
;
List of Runs (angles in degrees, time in seconds):

  # Type    Start    End  Width  t~exp~   \w     \q     \k     \f   Frames
#--------------------------------------------------------------------------
  1  \w   -104.00 -12.00   0.80    4.50    --  -33.50 -37.00  60.00  115
  2  \w   -108.00 -36.00   0.80    4.50    --  -33.50 178.00-150.00   90
  3  \w    -56.00  36.00   0.80    4.50    --  -33.50  37.00-120.00  115
  4  \w   -108.00 -36.00   0.80    4.50    --  -33.50 178.00 -90.00   90
  5  \w    -71.00  38.60   0.80    4.50    --  -33.50  19.00   0.00  137
  6  \w     31.00  99.00   0.80    4.50    --   36.47-138.00 171.00   85
  7  \w     61.00 109.00   0.80    4.50    --   36.47 178.00 -30.00   60
  8  \w    -34.00  58.00   0.80    4.50    --   36.47 -37.00  60.00  115
  9  \w     40.00 128.00   0.80   15.00    --  108.00 -61.00 -90.00  110
 10  \w     88.00 176.00   0.80   15.00    --  108.00  61.00 -90.00  110
 11  \w     39.00 136.60   0.80   15.00    --  108.00 -77.00 150.00  122
 12  \w     38.00 106.00   0.80   15.00    --  108.00 -94.00 -60.00   85
 13  \w    104.00 176.00   0.80   15.00    --  108.00 111.00-180.00   90
 14  \w     88.00 177.60   0.80   15.00    --  108.00  45.00 -60.00  112
 15  \w     40.00 108.00   0.80   15.00    --  108.00-111.00 150.00   85
 16  \w     96.80 176.00   0.80   15.00    --  108.00  61.00-120.00   99
 17  \w     41.00 109.00   0.80   15.00    --  108.00 -30.00 120.00   85
 18  \w     77.00 103.40   0.80   15.00    --  108.00 -94.00 -30.00   33
 19  \w     38.00  98.00   0.80   15.00    --  108.00 -94.00-180.00   75
 20  \w     84.00 123.20   0.80   15.00    --  108.00 178.00-180.00   49
 21  \w     36.00 136.00   0.80   15.00    --  108.00 -15.00-120.00  125
;
_diffrn_measurement_device 'four-circle diffractometer'
_diffrn_measurement_device_type 'Xcalibur, Eos, Gemini'
_diffrn_measurement_method '\w scans'
_diffrn_orient_matrix_type 'CrysAlisPro convention (1999,Acta A55,543-557)'
_diffrn_orient_matrix_UB_11 0.0339065000
_diffrn_orient_matrix_UB_12 0.0553547000
_diffrn_orient_matrix_UB_13 0.0711632000
_diffrn_orient_matrix_UB_21 -0.1078020000
_diffrn_orient_matrix_UB_22 0.0228683000
_diffrn_orient_matrix_UB_23 -0.1711122000
_diffrn_orient_matrix_UB_31 -0.2991414000
_diffrn_orient_matrix_UB_32 -0.0019659000
_diffrn_orient_matrix_UB_33 0.0120984000
_diffrn_radiation_monochromator graphite
_diffrn_radiation_probe x-ray
_diffrn_radiation_type CuK\a
_diffrn_radiation_wavelength 1.54184
_diffrn_reflns_av_unetI/netI 0.0513
_diffrn_reflns_Laue_measured_fraction_full 0.998
_diffrn_reflns_Laue_measured_fraction_max 0.989
_diffrn_reflns_limit_h_max 6
_diffrn_reflns_limit_h_min -6
_diffrn_reflns_limit_k_max 30
_diffrn_reflns_limit_k_min -30
_diffrn_reflns_limit_l_max 10
_diffrn_reflns_limit_l_min -4
_diffrn_reflns_number 3910
_diffrn_reflns_point_group_measured_fraction_full 0.997
_diffrn_reflns_point_group_measured_fraction_max 0.978
_diffrn_reflns_theta_full 67.684
_diffrn_reflns_theta_max 70.489
_diffrn_reflns_theta_min 3.438
_diffrn_source 'fine-focus sealed X-ray tube'
_diffrn_source_type 'Enhance (Cu) X-ray Source'
_exptl_absorpt_coefficient_mu 0.918
_exptl_absorpt_correction_T_max 1.00000
_exptl_absorpt_correction_T_min 0.91094
_exptl_absorpt_correction_type multi-scan
_exptl_absorpt_process_details
;
CrysAlisPro 1.171.42.81a (Rigaku Oxford Diffraction, 2023)
Empirical absorption correction using spherical harmonics,
implemented in SCALE3 ABSPACK scaling algorithm.
;
_exptl_crystal_colour colourless
_exptl_crystal_colour_primary colourless
_exptl_crystal_density_diffrn 1.344
_exptl_crystal_description needle
_exptl_crystal_F_000 464
_exptl_crystal_size_max 0.25
_exptl_crystal_size_mid 0.06
_exptl_crystal_size_min 0.03
_refine_diff_density_max 0.234
_refine_diff_density_min -0.218
_refine_diff_density_rms 0.050
_refine_ls_abs_structure_details
;
 Flack x determined using 1456 quotients [(I+)-(I-)]/[(I+)+(I-)]
 (Parsons, Flack and Wagner, Acta Cryst. B69 (2013) 249-259).
;
_refine_ls_abs_structure_Flack -0.1(3)
_refine_ls_extinction_method none
_refine_ls_goodness_of_fit_ref 1.054
_refine_ls_hydrogen_treatment mixed
_refine_ls_matrix_type full
_refine_ls_number_parameters 301
_refine_ls_number_reflns 3910
_refine_ls_number_restraints 74
_refine_ls_restrained_S_all 1.092
_refine_ls_R_factor_all 0.0561
_refine_ls_R_factor_gt 0.0505
_refine_ls_shift/su_max 0.000
_refine_ls_shift/su_mean 0.000
_refine_ls_structure_factor_coef Fsqd
_refine_ls_weighting_details 'w=1/[\s^2^(Fo^2^)+(0.0765P)^2^] where P=(Fo^2^+2Fc^2^)/3'
_refine_ls_weighting_scheme calc
_refine_ls_wR_factor_gt 0.1278
_refine_ls_wR_factor_ref 0.1334
_reflns_Friedel_coverage 0.933
_reflns_Friedel_fraction_full 0.995
_reflns_Friedel_fraction_max 0.968
_reflns_number_gt 3576
_reflns_number_total 3910
_reflns_threshold_expression 'I > 2\s(I)'
_cod_data_source_file d3ce00957b2.cif
_cod_data_source_block 202305141_tw
_cod_depositor_comments 'Adding full bibliography for 7247952--7247957.cif.'
_cod_database_code 7247952
_shelx_shelxl_version_number 2014/7
_chemical_oxdiff_formula C13H9O1N1
_shelx_space_group_comment
;
The symmetry employed for this shelxl refinement is uniquely defined
by the following loop, which should always be used as a source of
symmetry information in preference to the above space-group names.
They are only intended as comments.
;
_shelx_estimated_absorpt_t_max 0.973
_shelx_estimated_absorpt_t_min 0.803
_reflns_odcompleteness_completeness 99.80
_reflns_odcompleteness_iscentric 1
_reflns_odcompleteness_theta 66.97
_olex2_refinement_description
;
1. Twinned data refinement
 Scales: 0.569(4)
 0.431(4)
2. Fixed Uiso
 At 1.2 times of:
  All C(H) groups, All C(H,H) groups, All C(H,H,H,H) groups, All N(H) groups,
  All N(H,H) groups, All N(H,H,H) groups
 At 1.5 times of:
  All C(H,H,H) groups
3. Restrained distances
 C8'A-N3'A
 1.4 with sigma of 0.02
 C8'-N3'
 1.4 with sigma of 0.02
 C8A-N3A
 1.4 with sigma of 0.02
 N3-C8
 1.35 with sigma of 0.02
 C8-O4
 1.2 with sigma of 0.02
 O4A-C8A
 1.2 with sigma of 0.02
 C8'A-O4'A
 1.2 with sigma of 0.02
 C8-C7
 1.72 with sigma of 0.02
 C8A-C7
 1.64 with sigma of 0.02
 C7'-C8'
 1.7 with sigma of 0.02
 C6-C7
 1.65 with sigma of 0.02
 C8'A-C7'
 1.62 with sigma of 0.02
 C2'-C1'
 1.58 with sigma of 0.02
 C7'-C8' \\sim C4'-C5' \\sim C7'-C8'A \\sim C1'-C2' \\sim C4'-C6' \\sim C7'-C6'
 with sigma of 0.01
 C7-C8 \\sim C4-C5 \\sim C7-C8A \\sim C6-C7 \\sim C1-C2 \\sim C2-C3
 with sigma of 0.01
4. Uiso/Uaniso restraints and constraints
Uanis(N3A) \\sim Ueq, Uanis(N3) \\sim Ueq: with sigma of 0.01 and sigma for
terminal atoms of 0.02
Uanis(C8A) \\sim Ueq, Uanis(C8) \\sim Ueq, Uanis(C7) \\sim Ueq: with sigma of
0.01 and sigma for terminal atoms of 0.02
Uanis(C8) = Uanis(C8A)
Uanis(N3) = Uanis(N3A)
Uanis(O4) = Uanis(O4A)
Uanis(O4') = Uanis(O4'A)
Uanis(C8') = Uanis(C8'A)
Uanis(N3') = Uanis(N3'A)
5. Others
 Sof(O4A)=Sof(N3A)=Sof(H3AA)=Sof(H3AB)=Sof(H7BC)=Sof(H7BD)=Sof(C8A)=1-FVAR(1)
 Sof(O4)=Sof(N3)=Sof(H3A)=Sof(H3B)=Sof(H7AA)=Sof(H7AB)=Sof(C8)=FVAR(1)
 Sof(O4'A)=Sof(N3'A)=Sof(H3'C)=Sof(H3'D)=Sof(H7'C)=Sof(H7'D)=Sof(C8'A)=1-FVAR(2)
 Sof(O4')=Sof(N3')=Sof(H3'A)=Sof(H3'B)=Sof(H7'A)=Sof(H7'B)=Sof(C8')=FVAR(2)
6.a Rotating group:
 N3'A(H3'C,H3'D)
6.b Ternary CH refined with riding coordinates:
 C2(H2A), C4(H4), C2'(H2'A), C4'(H4')
6.c Secondary CH2 refined with riding coordinates:
 C6(H6A,H6B), C7(H7AA,H7AB), C7(H7BC,H7BD), C6'(H6'A,H6'B), C7'(H7'A,H7'B),
 C7'(H7'C,H7'D)
6.d Aromatic/amide H refined with riding coordinates:
 N2(H2)
6.e X=CH2 refined with riding coordinates:
 N3(H3A,H3B), N3A(H3AA,H3AB), N3'(H3'A,H3'B)
6.f Idealised Me refined as rotating group:
 N1(H1A,H1B,H1C), C1(H1D,H1E,H1F), N1'(H1'A,H1'B,H1'C), C1'(H1'D,H1'E,H1'F)
;
_olex2_submission_special_instructions 'No special instructions were received'
_oxdiff_exptl_absorpt_empirical_details
;
Empirical correction (ABSPACK) includes:
- Absorption correction using spherical harmonics
- Frame scaling
;
_oxdiff_exptl_absorpt_empirical_full_max 1.143
_oxdiff_exptl_absorpt_empirical_full_min 0.858

loop_
_space_group_symop_operation_xyz
'x, y, z'
'-x, y+1/2, -z'

loop_
_atom_site_label
_atom_site_type_symbol
_atom_site_fract_x
_atom_site_fract_y
_atom_site_fract_z
_atom_site_U_iso_or_equiv
_atom_site_adp_type
_atom_site_occupancy
_atom_site_site_symmetry_order
_atom_site_calc_flag
_atom_site_refinement_flags_posn
_atom_site_refinement_flags_adp
_atom_site_refinement_flags_occupancy
_atom_site_disorder_assembly
_atom_site_disorder_group
O1 O 0.1006(10) 0.6451(2) 0.2134(5) 0.0419(12) Uani 1 1 d . . . . .
O2 O 0.9496(10) 0.6663(2) 0.6248(6) 0.0465(13) Uani 1 1 d . . . . .
O3 O 0.7182(11) 0.6461(2) 0.7979(6) 0.0470(13) Uani 1 1 d . . . . .
O4 O 0.910(2) 0.4631(5) 0.556(2) 0.058(3) Uani 0.618(12) 1 d D . P A 1
O4A O 0.878(4) 0.4655(8) 0.461(3) 0.058(3) Uani 0.382(12) 1 d D . P A 2
N1 N 0.3079(13) 0.6407(3) -0.0538(7) 0.0387(13) Uani 1 1 d . . . . .
H1A H 0.3885 0.6464 -0.1310 0.046 Uiso 1 1 calc GR . . . .
H1B H 0.1286 0.6488 -0.0901 0.046 Uiso 1 1 calc GR . . . .
H1C H 0.3257 0.6073 -0.0258 0.046 Uiso 1 1 calc GR . . . .
N2 N 0.5428(11) 0.6502(2) 0.3688(6) 0.0320(11) Uani 1 1 d . . . . .
H2 H 0.7111 0.6566 0.3702 0.038 Uiso 1 1 calc R . . . .
N3 N 0.473(3) 0.4643(5) 0.566(2) 0.053(3) Uani 0.618(12) 1 d D U P A 1
H3A H 0.4705 0.4312 0.5799 0.064 Uiso 0.618(12) 1 calc R . P A 1
H3B H 0.3285 0.4826 0.5613 0.064 Uiso 0.618(12) 1 calc R . P A 1
N3A N 0.433(4) 0.4644(7) 0.462(3) 0.053(3) Uani 0.382(12) 1 d D U P A 2
H3AA H 0.4055 0.4329 0.4277 0.064 Uiso 0.382(12) 1 calc R . P A 2
H3AB H 0.3004 0.4818 0.4813 0.064 Uiso 0.382(12) 1 calc R . P A 2
C1 C 0.361(2) 0.7297(3) 0.0487(11) 0.064(3) Uani 1 1 d D . . . .
H1D H 0.4413 0.7418 -0.0326 0.096 Uiso 1 1 calc GR . . . .
H1E H 0.4285 0.7505 0.1441 0.096 Uiso 1 1 calc GR . . . .
H1F H 0.1628 0.7324 0.0096 0.096 Uiso 1 1 calc GR . . . .
C2 C 0.4423(15) 0.6733(3) 0.0883(7) 0.0359(15) Uani 1 1 d D . . . .
H2A H 0.6443 0.6696 0.1153 0.043 Uiso 1 1 calc R . . . .
C3 C 0.3431(12) 0.6546(3) 0.2294(7) 0.0287(13) Uani 1 1 d D . . . .
C4 C 0.4886(12) 0.6348(3) 0.5195(6) 0.0317(14) Uani 1 1 d D . . . .
H4 H 0.3239 0.6532 0.5298 0.038 Uiso 1 1 calc R . . . .
C5 C 0.7429(13) 0.6513(3) 0.6567(7) 0.0329(14) Uani 1 1 d D . . . .
C6 C 0.4438(13) 0.5765(3) 0.5252(7) 0.0354(13) Uani 1 1 d D . . . .
H6A H 0.2856 0.5667 0.4356 0.042 Uiso 1 1 calc R . . . .
H6B H 0.4000 0.5680 0.6241 0.042 Uiso 1 1 calc R . . . .
C7 C 0.6942(14) 0.5448(3) 0.5172(12) 0.051(2) Uani 1 1 d D U . . .
H7AA H 0.7155 0.5494 0.4104 0.061 Uiso 0.618(12) 1 calc R . P A 1
H7AB H 0.8567 0.5599 0.5931 0.061 Uiso 0.618(12) 1 calc R . P A 1
H7BC H 0.8357 0.5501 0.6192 0.061 Uiso 0.382(12) 1 calc R . P A 2
H7BD H 0.7632 0.5609 0.4352 0.061 Uiso 0.382(12) 1 calc R . P A 2
C8 C 0.699(3) 0.4868(4) 0.5507(19) 0.040(3) Uani 0.618(12) 1 d D U P A 1
C8A C 0.684(4) 0.4866(5) 0.485(3) 0.040(3) Uani 0.382(12) 1 d D U P A 2
O1' O 0.3769(11) 0.3575(3) 0.7100(6) 0.0477(14) Uani 1 1 d . . . . .
O2' O -0.0588(11) 0.3318(2) 1.1239(6) 0.0463(12) Uani 1 1 d . . . . .
O3' O 0.3441(11) 0.3535(3) 1.2952(6) 0.0484(13) Uani 1 1 d . . . . .
O4' O 0.344(4) 0.5340(7) 1.066(2) 0.061(4) Uani 0.65(3) 1 d . . P B 1
O4'A O 0.306(7) 0.5351(15) 0.994(5) 0.061(4) Uani 0.35(3) 1 d D . P B 2
N1' N -0.0877(12) 0.3585(2) 0.4423(6) 0.0354(12) Uani 1 1 d . . . . .
H1'A H -0.2335 0.3497 0.3603 0.042 Uiso 1 1 calc GR . . . .
H1'B H 0.0677 0.3524 0.4160 0.042 Uiso 1 1 calc GR . . . .
H1'C H -0.0975 0.3922 0.4641 0.042 Uiso 1 1 calc GR . . . .
N2' N 0.0856(11) 0.3514(2) 0.8652(6) 0.0337(12) Uani 1 1 d . . . . .
H2' H -0.079(15) 0.342(3) 0.873(8) 0.029(16) Uiso 1 1 d . . . . .
N3' N -0.081(3) 0.5402(6) 1.088(3) 0.062(4) Uani 0.65(3) 1 d D . P B 1
H3'A H -0.0573 0.5727 1.1110 0.074 Uiso 0.65(3) 1 calc R . P B 1
H3'B H -0.2358 0.5255 1.0837 0.074 Uiso 0.65(3) 1 calc R . P B 1
N3'A N -0.127(5) 0.5406(11) 0.998(5) 0.062(4) Uani 0.35(3) 1 d D . P B 2
H3'C H -0.2431 0.5386 0.9009 0.074 Uiso 0.35(3) 1 d GR . P B 2
H3'D H -0.2167 0.5302 1.0660 0.074 Uiso 0.35(3) 1 d GR . P B 2
C1' C -0.048(2) 0.2702(3) 0.5528(11) 0.067(3) Uani 1 1 d D . . . .
H1'D H -0.1800 0.2605 0.4526 0.101 Uiso 1 1 calc GR . . . .
H1'E H -0.0774 0.2494 0.6384 0.101 Uiso 1 1 calc GR . . . .
H1'F H 0.1364 0.2648 0.5461 0.101 Uiso 1 1 calc GR . . . .
C2' C -0.0873(13) 0.3273(3) 0.5866(7) 0.0328(13) Uani 1 1 d D . . . .
H2'A H -0.2639 0.3320 0.6111 0.039 Uiso 1 1 calc R . . . .
C3' C 0.1499(13) 0.3473(3) 0.7266(7) 0.0323(14) Uani 1 1 d . . . . .
C4' C 0.2880(13) 0.3666(2) 1.0161(6) 0.0301(13) Uani 1 1 d D . . . .
H4' H 0.4646 0.3492 1.0238 0.036 Uiso 1 1 calc R . . . .
C5' C 0.1811(14) 0.3479(3) 1.1552(7) 0.0315(13) Uani 1 1 d D . . . .
C6' C 0.3356(13) 0.4254(2) 1.0254(7) 0.0346(13) Uani 1 1 d D . . . .
H6'A H 0.4829 0.4336 1.1226 0.041 Uiso 1 1 calc R . . . .
H6'B H 0.3951 0.4365 0.9337 0.041 Uiso 1 1 calc R . . . .
C7' C 0.0751(15) 0.4550(3) 1.0264(11) 0.0480(19) Uani 1 1 d D . . . .
H7'A H 0.0009 0.4401 1.1080 0.058 Uiso 0.65(3) 1 calc R . P B 1
H7'B H -0.0630 0.4505 0.9227 0.058 Uiso 0.65(3) 1 calc R . P B 1
H7'C H 0.0378 0.4494 1.1288 0.058 Uiso 0.35(3) 1 calc R . P B 2
H7'D H -0.0812 0.4415 0.9419 0.058 Uiso 0.35(3) 1 calc R . P B 2
C8' C 0.123(3) 0.5128(4) 1.059(2) 0.040(4) Uani 0.65(3) 1 d D . P B 1
C8'A C 0.103(6) 0.5130(5) 1.001(4) 0.040(4) Uani 0.35(3) 1 d D . P B 2

loop_
_atom_site_aniso_label
_atom_site_aniso_U_11
_atom_site_aniso_U_22
_atom_site_aniso_U_33
_atom_site_aniso_U_23
_atom_site_aniso_U_13
_atom_site_aniso_U_12
O1 0.024(2) 0.070(4) 0.029(2) 0.003(2) 0.0032(18) 0.000(2)
O2 0.035(3) 0.073(4) 0.030(2) 0.004(2) 0.0062(18) -0.012(3)
O3 0.044(3) 0.077(4) 0.020(2) 0.005(2) 0.0087(19) -0.002(3)
O4 0.041(5) 0.037(4) 0.105(10) 0.004(7) 0.031(7) 0.004(3)
O4A 0.041(5) 0.037(4) 0.105(10) 0.004(7) 0.031(7) 0.004(3)
N1 0.040(3) 0.052(4) 0.022(2) 0.001(2) 0.004(2) 0.001(3)
N2 0.027(2) 0.046(3) 0.021(2) 0.003(2) 0.0027(18) -0.002(2)
N3 0.032(4) 0.034(4) 0.094(9) 0.009(6) 0.020(7) 0.002(4)
N3A 0.032(4) 0.034(4) 0.094(9) 0.009(6) 0.020(7) 0.002(4)
C1 0.103(8) 0.041(5) 0.048(5) 0.003(3) 0.023(5) -0.004(4)
C2 0.031(3) 0.050(4) 0.024(3) 0.004(3) 0.003(2) 0.000(3)
C3 0.024(3) 0.038(3) 0.021(2) -0.001(2) 0.003(2) 0.005(2)
C4 0.021(3) 0.048(4) 0.025(3) 0.001(2) 0.005(2) 0.004(3)
C5 0.032(3) 0.043(4) 0.022(3) 0.003(3) 0.005(2) 0.005(3)
C6 0.025(3) 0.049(4) 0.032(3) 0.002(2) 0.007(2) -0.001(3)
C7 0.030(4) 0.054(5) 0.073(5) 0.000(4) 0.022(3) -0.002(3)
C8 0.034(4) 0.042(4) 0.047(8) 0.003(5) 0.016(5) 0.000(3)
C8A 0.034(4) 0.042(4) 0.047(8) 0.003(5) 0.016(5) 0.000(3)
O1' 0.035(3) 0.086(4) 0.028(2) -0.006(3) 0.0171(19) -0.002(3)
O2' 0.043(3) 0.071(3) 0.027(2) -0.001(2) 0.0143(19) -0.016(3)
O3' 0.040(2) 0.083(4) 0.0204(19) 0.002(2) 0.0054(19) -0.004(3)
O4' 0.047(6) 0.049(4) 0.096(12) -0.002(9) 0.034(9) 0.001(4)
O4'A 0.047(6) 0.049(4) 0.096(12) -0.002(9) 0.034(9) 0.001(4)
N1' 0.037(3) 0.046(3) 0.020(2) 0.001(2) 0.004(2) -0.001(2)
N2' 0.033(3) 0.048(3) 0.023(2) -0.003(2) 0.013(2) -0.003(3)
N3' 0.031(6) 0.061(5) 0.096(12) -0.015(9) 0.023(8) -0.016(4)
N3'A 0.031(6) 0.061(5) 0.096(12) -0.015(9) 0.023(8) -0.016(4)
C1' 0.098(8) 0.053(5) 0.042(4) -0.004(3) 0.006(5) -0.007(5)
C2' 0.031(3) 0.046(4) 0.023(3) 0.000(3) 0.012(2) -0.002(3)
C3' 0.033(3) 0.039(3) 0.024(2) 0.002(2) 0.007(2) 0.006(3)
C4' 0.032(3) 0.040(3) 0.020(2) -0.001(2) 0.009(2) 0.000(3)
C5' 0.031(3) 0.038(4) 0.027(3) 0.000(3) 0.010(2) 0.005(3)
C6' 0.027(3) 0.045(4) 0.034(3) -0.002(2) 0.011(3) -0.001(3)
C7' 0.039(4) 0.039(4) 0.069(5) 0.002(4) 0.021(3) -0.002(3)
C8' 0.031(5) 0.043(4) 0.054(11) 0.005(5) 0.024(7) -0.002(3)
C8'A 0.031(5) 0.043(4) 0.054(11) 0.005(5) 0.024(7) -0.002(3)

loop_
_atom_type_symbol
_atom_type_description
_atom_type_scat_dispersion_real
_atom_type_scat_dispersion_imag
_atom_type_scat_source
C C 0.0181 0.0091 'International Tables Vol C Tables 4.2.6.8 and 6.1.1.4'
H H 0.0000 0.0000 'International Tables Vol C Tables 4.2.6.8 and 6.1.1.4'
N N 0.0311 0.0180 'International Tables Vol C Tables 4.2.6.8 and 6.1.1.4'
O O 0.0492 0.0322 'International Tables Vol C Tables 4.2.6.8 and 6.1.1.4'

loop_
_geom_angle_atom_site_label_1
_geom_angle_atom_site_label_2
_geom_angle_atom_site_label_3
_geom_angle
_geom_angle_site_symmetry_1
_geom_angle_site_symmetry_3
_geom_angle_publ_flag
C3 N2 C4 123.0(5) . . ?
N1 C2 C1 108.9(6) . . ?
N1 C2 C3 108.2(6) . . ?
C1 C2 C3 110.6(6) . . ?
O1 C3 N2 123.7(6) . . ?
O1 C3 C2 121.6(6) . . ?
N2 C3 C2 114.6(5) . . ?
N2 C4 C5 106.7(5) . . ?
N2 C4 C6 111.3(5) . . ?
C6 C4 C5 110.2(5) . . ?
O2 C5 O3 125.6(6) . . ?
O2 C5 C4 119.2(6) . . ?
O3 C5 C4 115.1(6) . . ?
C4 C6 C7 113.3(6) . . ?
C6 C7 C8A 123.5(9) . . ?
C8 C7 C6 119.0(7) . . ?
O4 C8 N3 123.2(11) . . ?
O4 C8 C7 117.7(10) . . ?
N3 C8 C7 119.0(10) . . ?
O4A C8A N3A 124.5(17) . . ?
O4A C8A C7 119.8(16) . . ?
N3A C8A C7 115.0(14) . . ?
C3' N2' C4' 122.6(5) . . ?
N1' C2' C1' 109.2(6) . . ?
N1' C2' C3' 107.3(5) . . ?
C1' C2' C3' 111.4(6) . . ?
O1' C3' N2' 124.7(6) . . ?
O1' C3' C2' 121.5(6) . . ?
N2' C3' C2' 113.8(6) . . ?
N2' C4' C5' 107.9(5) . . ?
N2' C4' C6' 111.7(5) . . ?
C6' C4' C5' 110.7(5) . . ?
O2' C5' O3' 125.1(6) . . ?
O2' C5' C4' 118.6(6) . . ?
O3' C5' C4' 116.2(6) . . ?
C7' C6' C4' 111.9(6) . . ?
C6' C7' C8' 113.6(8) . . ?
C6' C7' C8'A 112.0(12) . . ?
O4' C8' N3' 119.7(13) . . ?
O4' C8' C7' 122.5(13) . . ?
N3' C8' C7' 117.8(12) . . ?
O4'A C8'A N3'A 120(2) . . ?
O4'A C8'A C7' 126(3) . . ?
N3'A C8'A C7' 114(2) . . ?

loop_
_geom_bond_atom_site_label_1
_geom_bond_atom_site_label_2
_geom_bond_distance
_geom_bond_site_symmetry_2
_geom_bond_publ_flag
O1 C3 1.213(8) . ?
O2 C5 1.214(9) . ?
O3 C5 1.272(8) . ?
O4 C8 1.214(14) . ?
O4A C8A 1.19(2) . ?
N1 C2 1.480(9) . ?
N2 C3 1.333(8) . ?
N2 C4 1.464(8) . ?
N3 C8 1.314(15) . ?
N3A C8A 1.35(2) . ?
C1 C2 1.519(8) . ?
C2 C3 1.527(7) . ?
C4 C5 1.533(7) . ?
C4 C6 1.520(9) . ?
C6 C7 1.520(7) . ?
C7 C8 1.518(9) . ?
C7 C8A 1.520(10) . ?
O1' C3' 1.221(9) . ?
O2' C5' 1.230(9) . ?
O3' C5' 1.260(9) . ?
O4' C8' 1.227(18) . ?
O4'A C8'A 1.18(3) . ?
N1' C2' 1.486(8) . ?
N2' C3' 1.336(8) . ?
N2' C4' 1.459(8) . ?
N3' C8' 1.327(16) . ?
N3'A C8'A 1.35(2) . ?
C1' C2' 1.519(8) . ?
C2' C3' 1.524(8) . ?
C4' C5' 1.534(7) . ?
C4' C6' 1.530(7) . ?
C6' C7' 1.519(7) . ?
C7' C8' 1.519(9) . ?
C7' C8'A 1.521(10) . ?

loop_
_geom_hbond_atom_site_label_D
_geom_hbond_atom_site_label_H
_geom_hbond_atom_site_label_A
_geom_hbond_distance_DH
_geom_hbond_distance_HA
_geom_hbond_distance_DA
_geom_hbond_angle_DHA
_geom_hbond_site_symmetry_A
N1 H1A O3 0.89 1.93 2.735(8) 149.5 1_554
N1 H1B O3 0.89 2.01 2.876(8) 163.0 1_454
N1 H1C O4' 0.89 2.04 2.92(2) 171.5 1_554
N1 H1C O4'A 0.89 1.87 2.75(4) 168.4 1_554
N1 H1C N3'A 0.89 2.91 3.49(3) 124.7 1_554
N2 H2 O1 0.86 2.71 3.452(7) 145.7 1_655
N3 H3A O1' 0.86 2.32 3.114(14) 152.9 .
N3 H3B O4 0.86 2.15 2.813(16) 133.2 1_455
N3A H3AA O3' 0.86 2.32 3.17(2) 170.0 1_554
N3A H3AB O4A 0.86 2.12 2.79(2) 134.2 1_455
N1' H1'A O3' 0.89 2.04 2.776(8) 139.6 1_454
N1' H1'B O3' 0.89 1.97 2.825(8) 160.5 1_554
N1' H1'C O4 0.89 1.99 2.864(15) 169.2 1_455
N1' H1'C O4A 0.89 1.89 2.76(2) 167.0 1_455
N2' H2' O1' 0.88(8) 2.72(7) 3.432(7) 138(5) 1_455
N3' H3'A O1 0.86 2.11 2.952(19) 164.2 1_556
N3' H3'B O4' 0.86 2.09 2.85(2) 147.7 1_455

loop_
_twin_individual_id
_twin_individual_mass_fraction_refined
1 0.569(4)
2 0.431(4)
